data_7034957
loop_
_publ_author_name
'Harriman, Katie L. M.'
'Leitch, Alicea A.'
'Stoian, Sebastian A.'
'Habib, Fatemah'
'Kneebone, Jared L.'
'Gorelsky, Serge I.'
'Korobkov, Ilia'
'Desgreniers, Serge'
'Neidig, Michael L.'
'Hill, Stephen'
'Murugesu, Muralee'
'Brusso, Jaclyn L.'

_publ_section_title
;
 Ambivalent binding between a radical-based pincer ligand and iron.
;
_journal_issue 22
_journal_name_full 'Dalton transactions (Cambridge, England : 2003)'
_journal_page_first 10516
_journal_page_last 10523
_journal_paper_doi 10.1039/c5dt01374g
_journal_volume 44
_journal_year 2015
_chemical_formula_moiety 'C12 H8 Cl2 Fe N5 S'
_chemical_formula_sum 'C12 H8 Cl2 Fe N5 S'
_chemical_formula_weight 381.04
_chemical_name_systematic
; 
 ? 
;
_space_group_crystal_system orthorhombic
_space_group_IT_number 62
_space_group_name_Hall '-P 2ac 2n'
_space_group_name_H-M_alt 'P n m a'
_symmetry_space_group_name_Hall '-P 2ac 2n'
_symmetry_space_group_name_H-M 'P n m a'
_atom_sites_solution_hydrogens geom
_audit_creation_method SHELXL-2013
_audit_update_record
;
2014-08-26 deposited with the CCDC.
2015-05-06 downloaded from the CCDC.
;
_cell_angle_alpha 90
_cell_angle_beta 90
_cell_angle_gamma 90
_cell_formula_units_Z 4
_cell_length_a 13.7473(4)
_cell_length_b 7.1687(2)
_cell_length_c 14.4831(3)
_cell_measurement_reflns_used 9875
_cell_measurement_temperature 200(2)
_cell_measurement_theta_max 28.29
_cell_measurement_theta_min 2.81
_cell_volume 1427.31(6)
_computing_cell_refinement 'APEX II, Bruker (2009)'
_computing_data_collection 'APEX II, Bruker (2009)'
_computing_data_reduction 'XPREP, Bruker (2009)'
_computing_molecular_graphics 'SHELXTL, Bruker (2004)'
_computing_publication_material 'SHELXTL, Bruker (2004)'
_computing_structure_refinement 'SHELXL-2013 (Sheldrick, 2013)'
_computing_structure_solution 'SHELXS-03 (Sheldrick, 2003)'
_diffrn_ambient_temperature 200(2)
_diffrn_measured_fraction_theta_full 0.979
_diffrn_measured_fraction_theta_max 0.984
_diffrn_measurement_device_type 'Bruker APEX-II CCD'
_diffrn_measurement_method '\f and \w scans'
_diffrn_radiation_type MoK\a
_diffrn_radiation_wavelength 0.71073
_diffrn_reflns_av_R_equivalents 0.0181
_diffrn_reflns_av_unetI/netI 0.0110
_diffrn_reflns_laue_measured_fraction_full 0.979
_diffrn_reflns_laue_measured_fraction_max 0.984
_diffrn_reflns_limit_h_max 18
_diffrn_reflns_limit_h_min -18
_diffrn_reflns_limit_k_max 7
_diffrn_reflns_limit_k_min -9
_diffrn_reflns_limit_l_max 19
_diffrn_reflns_limit_l_min -18
_diffrn_reflns_number 18203
_diffrn_reflns_point_group_measured_fraction_full 0.979
_diffrn_reflns_point_group_measured_fraction_max 0.984
_diffrn_reflns_theta_full 25.242
_diffrn_reflns_theta_max 28.295
_diffrn_reflns_theta_min 2.042
_exptl_absorpt_coefficient_mu 1.575
_exptl_absorpt_correction_T_max 0.7457
_exptl_absorpt_correction_T_min 0.6753
_exptl_absorpt_correction_type multi-scan
_exptl_absorpt_process_details 'SADABS, Bruker (2003)'
_exptl_crystal_colour brown
_exptl_crystal_density_diffrn 1.773
_exptl_crystal_density_meas ?
_exptl_crystal_description block
_exptl_crystal_F_000 764
_exptl_crystal_size_max 0.200
_exptl_crystal_size_mid 0.160
_exptl_crystal_size_min 0.140
_refine_diff_density_max 0.370
_refine_diff_density_min -0.440
_refine_diff_density_rms 0.105
_refine_ls_extinction_method none
_refine_ls_goodness_of_fit_ref 1.066
_refine_ls_hydrogen_treatment constr
_refine_ls_matrix_type full
_refine_ls_number_parameters 124
_refine_ls_number_reflns 1890
_refine_ls_number_restraints 0
_refine_ls_restrained_S_all 1.066
_refine_ls_R_factor_all 0.0218
_refine_ls_R_factor_gt 0.0206
_refine_ls_shift/su_max 0.001
_refine_ls_shift/su_mean 0.000
_refine_ls_structure_factor_coef Fsqd
_refine_ls_weighting_details 'w=1/[\s^2^(Fo^2^)+(0.0397P)^2^+0.3011P] where P=(Fo^2^+2Fc^2^)/3'
_refine_ls_weighting_scheme calc
_refine_ls_wR_factor_gt 0.0579
_refine_ls_wR_factor_ref 0.0590
_reflns_Friedel_coverage 0.000
_reflns_number_gt 1803
_reflns_number_total 1890
_reflns_threshold_expression 'I > 2\s(I)'
_cod_data_source_file c5dt01374g2.cif
_cod_data_source_block mm355a
_cod_depositor_comments
;
The following automatic conversions were performed:

'_exptl_crystal_density_meas' value 'n/a' was changed to '?' - the
value is perceived as not measured.

Automatic conversion script
Id: cif_fix_values 3271 2015-04-21 07:52:19Z andrius 

 Adding full bibliography for 7034957.cif.
;
_cod_database_code 7034957
_shelx_space_group_comment
; 
The symmetry employed for this shelxl refinement is uniquely defined 
by the following loop, which should always be used as a source of 
symmetry information in preference to the above space-group names. 
They are only intended as comments. 
;
_shelx_estimated_absorpt_t_min 0.744
_shelx_estimated_absorpt_t_max 0.810
_shelxl_version_number 2013-4

loop_
_space_group_symop_operation_xyz
'x, y, z'
'-x+1/2, -y, z+1/2'
'-x, y+1/2, -z'
'x+1/2, -y+1/2, -z+1/2'
'-x, -y, -z'
'x-1/2, y, -z-1/2'
'x, -y-1/2, z'
'-x-1/2, y-1/2, z-1/2'

loop_
_atom_site_label
_atom_site_type_symbol
_atom_site_fract_x
_atom_site_fract_y
_atom_site_fract_z
_atom_site_U_iso_or_equiv
_atom_site_adp_type
_atom_site_occupancy
_atom_site_site_symmetry_order
_atom_site_calc_flag
_atom_site_refinement_flags_posn
_atom_site_refinement_flags_adp
_atom_site_refinement_flags_occupancy
Fe1 Fe 0.79405(2) 0.2500 0.42677(2) 0.01786(8) Uani 1 2 d S T P
Cl1 Cl 0.88236(2) 0.50483(4) 0.40681(2) 0.02966(9) Uani 1 1 d . . .
S1 S 0.44649(3) 0.2500 0.51453(3) 0.04244(14) Uani 1 2 d S T P
N1 N 0.65514(9) 0.2500 0.46162(9) 0.0231(3) Uani 1 2 d S T P
N2 N 0.54170(11) 0.2500 0.58801(10) 0.0320(3) Uani 1 2 d S T P
N3 N 0.49035(11) 0.2500 0.40588(10) 0.0318(3) Uani 1 2 d S T P
N4 N 0.79913(9) 0.2500 0.57339(8) 0.0215(3) Uani 1 2 d S T P
N5 N 0.72143(9) 0.2500 0.29635(9) 0.0213(2) Uani 1 2 d S T P
C1 C 0.62757(11) 0.2500 0.55380(10) 0.0231(3) Uani 1 2 d S T P
C2 C 0.58305(11) 0.2500 0.39486(10) 0.0229(3) Uani 1 2 d S T P
C3 C 0.71244(11) 0.2500 0.61664(10) 0.0213(3) Uani 1 2 d S T P
C4 C 0.70540(12) 0.2500 0.71231(11) 0.0285(3) Uani 1 2 d S T P
H4A H 0.6437 0.2500 0.7418 0.034 Uiso 1 2 calc R U P
C5 C 0.79020(13) 0.2500 0.76370(11) 0.0314(4) Uani 1 2 d S T P
H5A H 0.7873 0.2500 0.8292 0.038 Uiso 1 2 calc R U P
C6 C 0.87926(13) 0.2500 0.71924(12) 0.0307(4) Uani 1 2 d S T P
H6A H 0.9381 0.2500 0.7537 0.037 Uiso 1 2 calc R U P
C7 C 0.88115(12) 0.2500 0.62335(11) 0.0288(3) Uani 1 2 d S T P
H7A H 0.9421 0.2500 0.5924 0.035 Uiso 1 2 calc R U P
C8 C 0.62343(11) 0.2500 0.30029(10) 0.0211(3) Uani 1 2 d S T P
C9 C 0.56672(12) 0.2500 0.22120(11) 0.0306(4) Uani 1 2 d S T P
H9A H 0.4978 0.2500 0.2255 0.037 Uiso 1 2 calc R U P
C10 C 0.61190(12) 0.2500 0.13598(11) 0.0316(4) Uani 1 2 d S T P
H10A H 0.5744 0.2500 0.0809 0.038 Uiso 1 2 calc R U P
C11 C 0.71236(12) 0.2500 0.13192(11) 0.0298(4) Uani 1 2 d S T P
H11A H 0.7448 0.2500 0.0740 0.036 Uiso 1 2 calc R U P
C12 C 0.76490(12) 0.2500 0.21331(11) 0.0279(3) Uani 1 2 d S T P
H12A H 0.8339 0.2500 0.2104 0.033 Uiso 1 2 calc R U P

loop_
_atom_site_aniso_label
_atom_site_aniso_U_11
_atom_site_aniso_U_22
_atom_site_aniso_U_33
_atom_site_aniso_U_23
_atom_site_aniso_U_13
_atom_site_aniso_U_12
Fe1 0.01556(12) 0.02323(13) 0.01479(12) 0.000 -0.00006(7) 0.000
Cl1 0.03285(16) 0.02714(16) 0.02899(15) 0.00321(10) -0.00293(10) -0.00811(11)
S1 0.01714(19) 0.0861(4) 0.0241(2) 0.000 0.00331(15) 0.000
N1 0.0164(5) 0.0384(7) 0.0145(5) 0.000 0.0002(5) 0.000
N2 0.0215(7) 0.0549(10) 0.0197(6) 0.000 0.0020(5) 0.000
N3 0.0204(6) 0.0537(10) 0.0211(6) 0.000 0.0004(5) 0.000
N4 0.0204(6) 0.0274(7) 0.0168(6) 0.000 -0.0013(4) 0.000
N5 0.0187(5) 0.0284(6) 0.0168(5) 0.000 -0.0005(4) 0.000
C1 0.0217(7) 0.0319(8) 0.0158(6) 0.000 0.0009(5) 0.000
C2 0.0189(7) 0.0329(8) 0.0170(6) 0.000 -0.0013(5) 0.000
C3 0.0221(7) 0.0247(7) 0.0172(6) 0.000 0.0000(5) 0.000
C4 0.0282(8) 0.0396(9) 0.0179(7) 0.000 0.0024(6) 0.000
C5 0.0372(9) 0.0412(9) 0.0158(7) 0.000 -0.0031(6) 0.000
C6 0.0296(8) 0.0406(9) 0.0219(7) 0.000 -0.0074(6) 0.000
C7 0.0234(7) 0.0401(9) 0.0228(7) 0.000 -0.0034(6) 0.000
C8 0.0200(6) 0.0266(7) 0.0167(6) 0.000 -0.0012(5) 0.000
C9 0.0209(7) 0.0499(10) 0.0210(7) 0.000 -0.0035(6) 0.000
C10 0.0280(8) 0.0490(10) 0.0178(7) 0.000 -0.0041(6) 0.000
C11 0.0282(8) 0.0444(10) 0.0167(7) 0.000 0.0015(6) 0.000
C12 0.0209(7) 0.0435(9) 0.0193(7) 0.000 0.0014(6) 0.000

loop_
_atom_type_symbol
_atom_type_description
_atom_type_scat_dispersion_real
_atom_type_scat_dispersion_imag
_atom_type_scat_source
C C 0.0033 0.0016 'International Tables Vol C Tables 4.2.6.8 and 6.1.1.4'
H H 0.0000 0.0000 'International Tables Vol C Tables 4.2.6.8 and 6.1.1.4'
N N 0.0061 0.0033 'International Tables Vol C Tables 4.2.6.8 and 6.1.1.4'
O O 0.0106 0.0060 'International Tables Vol C Tables 4.2.6.8 and 6.1.1.4'
S S 0.1246 0.1234 'International Tables Vol C Tables 4.2.6.8 and 6.1.1.4'
Cl Cl 0.1484 0.1585 'International Tables Vol C Tables 4.2.6.8 and 6.1.1.4'
Fe Fe 0.3463 0.8444 'International Tables Vol C Tables 4.2.6.8 and 6.1.1.4'

loop_
_geom_angle_atom_site_label_1
_geom_angle_atom_site_label_2
_geom_angle_atom_site_label_3
_geom_angle
_geom_angle_site_symmetry_3
N1 Fe1 N4 77.08(5) .
N1 Fe1 N5 76.95(5) .
N4 Fe1 N5 154.03(5) .
N1 Fe1 Cl1 124.328(9) .
N4 Fe1 Cl1 96.46(2) .
N5 Fe1 Cl1 98.10(2) .
N1 Fe1 Cl1 124.329(9) 7_565
N4 Fe1 Cl1 96.46(2) 7_565
N5 Fe1 Cl1 98.10(2) 7_565
Cl1 Fe1 Cl1 111.319(19) 7_565
N3 S1 N2 108.15(7) .
C2 N1 C1 118.44(13) .
C2 N1 Fe1 120.90(10) .
C1 N1 Fe1 120.66(10) .
C1 N2 S1 118.12(12) .
C2 N3 S1 118.10(12) .
C7 N4 C3 119.58(14) .
C7 N4 Fe1 124.57(11) .
C3 N4 Fe1 115.85(10) .
C12 N5 C8 118.85(13) .
C12 N5 Fe1 125.72(10) .
C8 N5 Fe1 115.43(10) .
N2 C1 N1 128.62(15) .
N2 C1 C3 119.27(14) .
N1 C1 C3 112.11(13) .
N3 C2 N1 128.57(14) .
N3 C2 C8 119.20(13) .
N1 C2 C8 112.23(13) .
N4 C3 C4 121.73(14) .
N4 C3 C1 114.31(13) .
C4 C3 C1 123.96(14) .
C5 C4 C3 118.56(15) .
C4 C5 C6 119.70(16) .
C5 C6 C7 118.81(16) .
N4 C7 C6 121.62(16) .
N5 C8 C9 121.81(14) .
N5 C8 C2 114.49(12) .
C9 C8 C2 123.70(14) .
C10 C9 C8 119.05(15) .
C9 C10 C11 119.15(15) .
C10 C11 C12 119.05(15) .
N5 C12 C11 122.08(15) .

loop_
_geom_bond_atom_site_label_1
_geom_bond_atom_site_label_2
_geom_bond_distance
_geom_bond_site_symmetry_2
Fe1 N1 1.9751(13) .
Fe1 N4 2.1246(12) .
Fe1 N5 2.1364(13) .
Fe1 Cl1 2.2124(3) .
Fe1 Cl1 2.2124(3) 7_565
S1 N3 1.6852(15) .
S1 N2 1.6869(16) .
N1 C2 1.3847(19) .
N1 C1 1.3878(19) .
N2 C1 1.280(2) .
N3 C2 1.284(2) .
N4 C7 1.340(2) .
N4 C3 1.3463(19) .
N5 C12 1.343(2) .
N5 C8 1.3484(19) .
C1 C3 1.480(2) .
C2 C8 1.478(2) .
C3 C4 1.389(2) .
C4 C5 1.383(2) .
C5 C6 1.383(2) .
C6 C7 1.389(2) .
C8 C9 1.386(2) .
C9 C10 1.382(2) .
C10 C11 1.382(2) .
C11 C12 1.383(2) .

loop_
_geom_torsion_atom_site_label_1
_geom_torsion_atom_site_label_2
_geom_torsion_atom_site_label_3
_geom_torsion_atom_site_label_4
_geom_torsion
N3 S1 N2 C1 0.000(0)
N2 S1 N3 C2 0.000(0)
S1 N2 C1 N1 0.000(0)
S1 N2 C1 C3 180.000(0)
C2 N1 C1 N2 0.000(0)
Fe1 N1 C1 N2 180.000(0)
C2 N1 C1 C3 180.000(0)
Fe1 N1 C1 C3 0.000(0)
S1 N3 C2 N1 0.000(0)
S1 N3 C2 C8 180.000(0)
C1 N1 C2 N3 0.000(0)
Fe1 N1 C2 N3 180.000(0)
C1 N1 C2 C8 180.000(0)
Fe1 N1 C2 C8 0.000(0)
C7 N4 C3 C4 0.000(0)
Fe1 N4 C3 C4 180.000(0)
C7 N4 C3 C1 180.000(0)
Fe1 N4 C3 C1 0.000(0)
N2 C1 C3 N4 180.000(0)
N1 C1 C3 N4 0.000(0)
N2 C1 C3 C4 0.000(0)
N1 C1 C3 C4 180.000(0)
N4 C3 C4 C5 0.000(0)
C1 C3 C4 C5 180.000(0)
C3 C4 C5 C6 0.000(0)
C4 C5 C6 C7 0.000(0)
C3 N4 C7 C6 0.000(0)
Fe1 N4 C7 C6 180.000(0)
C5 C6 C7 N4 0.000(0)
C12 N5 C8 C9 0.000(0)
Fe1 N5 C8 C9 180.000(0)
C12 N5 C8 C2 180.000(0)
Fe1 N5 C8 C2 0.000(0)
N3 C2 C8 N5 180.000(0)
N1 C2 C8 N5 0.000(0)
N3 C2 C8 C9 0.000(0)
N1 C2 C8 C9 180.000(0)
N5 C8 C9 C10 0.000(0)
C2 C8 C9 C10 180.000(0)
C8 C9 C10 C11 0.000(0)
C9 C10 C11 C12 0.000(0)
C8 N5 C12 C11 0.000(0)
Fe1 N5 C12 C11 180.000(0)
C10 C11 C12 N5 0.000(0)
